data_7217372
loop_
_publ_author_name
'Wang, Lei'
'Xue, Ruiyu'
'Li, Yuanxin'
'Zhao, Yiran'
'Liu, Faqian'
'Huang, Keke'

_publ_section_title
;
 Hydrogen-bonding patterns in a series of multi-component molecular solids
 formed by 2,3,5,6-tetramethylpyrazine with selected carboxylic acids
;
_journal_issue 30
_journal_name_full CrystEngComm
_journal_page_first 7074
_journal_paper_doi 10.1039/C4CE00749B
_journal_volume 16
_journal_year 2014
_chemical_formula_sum 'C12 H13 N2 O7'
_chemical_formula_weight 297.24
_chemical_name_systematic
; 
 ? 
;
_space_group_IT_number 2
_symmetry_cell_setting triclinic
_symmetry_space_group_name_Hall '-P 1'
_symmetry_space_group_name_H-M 'P -1'
_atom_sites_solution_hydrogens geom
_atom_sites_solution_primary direct
_atom_sites_solution_secondary difmap
_audit_creation_method SHELXL-97
_cell_angle_alpha 88.282(2)
_cell_angle_beta 72.1630(10)
_cell_angle_gamma 84.647(2)
_cell_formula_units_Z 2
_cell_length_a 7.8574(13)
_cell_length_b 8.3711(11)
_cell_length_c 11.1437(13)
_cell_measurement_temperature 293(2)
_cell_volume 694.70(17)
_computing_structure_refinement 'SHELXL-97 (Sheldrick, 1997)'
_computing_structure_solution 'SHELXS-97 (Sheldrick, 1990)'
_diffrn_ambient_temperature 293(2)
_diffrn_measured_fraction_theta_full 'ACTA 50'
_diffrn_measured_fraction_theta_max 0.917
_diffrn_radiation_monochromator graphite
_diffrn_radiation_source 'fine-focus sealed tube'
_diffrn_radiation_type MoK\a
_diffrn_radiation_wavelength 0.71073
_diffrn_reflns_av_R_equivalents 0.0591
_diffrn_reflns_av_sigmaI/netI 0.0458
_diffrn_reflns_limit_h_max 10
_diffrn_reflns_limit_h_min -10
_diffrn_reflns_limit_k_max 8
_diffrn_reflns_limit_k_min -11
_diffrn_reflns_limit_l_max 14
_diffrn_reflns_limit_l_min -13
_diffrn_reflns_number 4452
_diffrn_reflns_theta_full 'ACTA 50'
_diffrn_reflns_theta_max 28.30
_diffrn_reflns_theta_min 2.44
_exptl_absorpt_coefficient_mu 0.119
_exptl_absorpt_correction_T_max 0.0001
_exptl_absorpt_correction_T_min 0.0001
_exptl_absorpt_correction_type empirical
_exptl_absorpt_process_details SADABS
_exptl_crystal_colour colorless
_exptl_crystal_density_diffrn 1.421
_exptl_crystal_density_method 'not measured'
_exptl_crystal_description block
_exptl_crystal_F_000 310
_exptl_crystal_size_max 0.24
_exptl_crystal_size_mid 0.18
_exptl_crystal_size_min 0.15
_refine_diff_density_max 0.347
_refine_diff_density_min -0.331
_refine_diff_density_rms 0.075
_refine_ls_extinction_method none
_refine_ls_goodness_of_fit_ref 1.071
_refine_ls_hydrogen_treatment mixed
_refine_ls_matrix_type full
_refine_ls_number_parameters 198
_refine_ls_number_reflns 3172
_refine_ls_number_restraints 0
_refine_ls_restrained_S_all 1.071
_refine_ls_R_factor_all 0.0692
_refine_ls_R_factor_gt 0.0612
_refine_ls_shift/su_max 0.002
_refine_ls_shift/su_mean 0.000
_refine_ls_structure_factor_coef Fsqd
_refine_ls_weighting_details 'calc w=1/[\s^2^(Fo^2^)+(0.1007P)^2^+0.2194P] where P=(Fo^2^+2Fc^2^)/3'
_refine_ls_weighting_scheme calc
_refine_ls_wR_factor_gt 0.1773
_refine_ls_wR_factor_ref 0.1872
_reflns_number_gt 2641
_reflns_number_total 3172
_reflns_threshold_expression >2sigma(I)
_cod_duplicate_entry 7215857
_cod_data_source_file c4ce00749b2.cif
_cod_data_source_block compound5
_cod_original_sg_symbol_H-M P-1
_cod_database_code 7217372

loop_
_symmetry_equiv_pos_as_xyz
'x, y, z'
'-x, -y, -z'

loop_
_atom_site_label
_atom_site_type_symbol
_atom_site_fract_x
_atom_site_fract_y
_atom_site_fract_z
_atom_site_U_iso_or_equiv
_atom_site_adp_type
_atom_site_occupancy
_atom_site_symmetry_multiplicity
_atom_site_calc_flag
_atom_site_refinement_flags
N1 N 0.31881(19) 0.49474(16) 0.04658(14) 0.0383(3) Uani 1 1 d .
O4 O -0.02993(16) 0.47263(16) 0.13932(12) 0.0450(3) Uani 1 1 d .
H4 H 0.0774 0.4860 0.1162 0.080 Uiso 1 1 calc .
O2 O -0.08052(19) 0.26019(18) 0.36687(16) 0.0597(4) Uani 1 1 d .
C12 C -0.3039(2) 0.5144(2) 0.29496(15) 0.0356(4) Uani 1 1 d .
O1 O -0.03205(18) 0.60958(18) 0.30834(15) 0.0551(4) Uani 1 1 d .
C7 C -0.3639(2) 0.3701(2) 0.35146(16) 0.0378(4) Uani 1 1 d .
C6 C -0.1053(2) 0.5380(2) 0.24871(17) 0.0378(4) Uani 1 1 d .
C4 C 0.3862(2) 0.63143(19) -0.00308(17) 0.0382(4) Uani 1 1 d .
C11 C -0.4349(2) 0.6320(2) 0.28115(17) 0.0404(4) Uani 1 1 d .
C3 C 0.4283(2) 0.36323(19) 0.05086(16) 0.0380(4) Uani 1 1 d .
N2 N -0.3825(2) 0.7861(2) 0.22164(18) 0.0545(4) Uani 1 1 d .
C10 C -0.6163(2) 0.6096(3) 0.31970(18) 0.0473(4) Uani 1 1 d .
H10A H -0.6997 0.6911 0.3094 0.057 Uiso 1 1 calc R
C9 C -0.6715(3) 0.4661(3) 0.37325(19) 0.0502(5) Uani 1 1 d .
H9A H -0.7927 0.4490 0.3986 0.060 Uiso 1 1 calc R
C8 C -0.5459(3) 0.3471(2) 0.38925(18) 0.0460(4) Uani 1 1 d .
H8A H -0.5836 0.2501 0.4259 0.055 Uiso 1 1 calc R
O1W O -0.1019(3) 0.8724(2) 0.4620(2) 0.0784(6) Uani 1 1 d .
O3 O -0.3087(2) 0.10907(19) 0.4185(2) 0.0825(7) Uani 1 1 d .
H3 H -0.2334 0.0413 0.4308 0.080 Uiso 1 1 calc .
C5 C -0.2337(2) 0.2412(2) 0.37765(17) 0.0420(4) Uani 1 1 d .
C2 C 0.3416(3) 0.2154(2) 0.1082(2) 0.0535(5) Uani 1 1 d .
H2A H 0.4327 0.1300 0.1068 0.080 Uiso 1 1 calc R
H2B H 0.2666 0.1843 0.0608 0.080 Uiso 1 1 calc R
H2C H 0.2700 0.2372 0.1938 0.080 Uiso 1 1 calc R
O6 O -0.5004(3) 0.8901(2) 0.2237(3) 0.1068(9) Uani 1 1 d .
C1 C 0.2548(3) 0.7736(2) -0.0029(2) 0.0548(5) Uani 1 1 d .
H1A H 0.3187 0.8636 -0.0410 0.082 Uiso 1 1 calc R
H1B H 0.1848 0.7996 0.0823 0.082 Uiso 1 1 calc R
H1C H 0.1768 0.7485 -0.0499 0.082 Uiso 1 1 calc R
O5 O -0.2272(3) 0.8018(2) 0.1674(2) 0.0888(7) Uani 1 1 d .
H1WB H -0.057(5) 0.854(5) 0.520(4) 0.106(12) Uiso 1 1 d .
H1WA H -0.082(5) 0.795(5) 0.419(4) 0.099(12) Uiso 1 1 d .

loop_
_atom_site_aniso_label
_atom_site_aniso_U_11
_atom_site_aniso_U_22
_atom_site_aniso_U_33
_atom_site_aniso_U_23
_atom_site_aniso_U_13
_atom_site_aniso_U_12
N1 0.0398(7) 0.0330(7) 0.0408(8) 0.0015(5) -0.0101(6) -0.0051(5)
O4 0.0373(6) 0.0538(7) 0.0415(7) -0.0014(5) -0.0072(5) -0.0085(5)
O2 0.0428(8) 0.0548(8) 0.0823(11) 0.0256(7) -0.0240(7) 0.0001(6)
C12 0.0344(8) 0.0419(8) 0.0321(8) 0.0005(6) -0.0139(6) 0.0014(6)
O1 0.0440(8) 0.0612(9) 0.0660(9) -0.0147(7) -0.0253(7) -0.0007(6)
C7 0.0370(8) 0.0413(8) 0.0363(8) 0.0012(6) -0.0142(7) 0.0011(6)
C6 0.0358(8) 0.0360(8) 0.0435(9) 0.0046(6) -0.0163(7) -0.0007(6)
C4 0.0441(9) 0.0295(7) 0.0414(9) 0.0008(6) -0.0138(7) -0.0037(6)
C11 0.0417(9) 0.0443(9) 0.0372(8) 0.0037(7) -0.0172(7) 0.0029(7)
C3 0.0439(9) 0.0298(7) 0.0396(9) 0.0026(6) -0.0112(7) -0.0055(6)
N2 0.0552(10) 0.0473(9) 0.0648(11) 0.0146(8) -0.0275(9) 0.0034(7)
C10 0.0388(9) 0.0595(11) 0.0438(10) 0.0023(8) -0.0171(7) 0.0095(8)
C9 0.0338(9) 0.0684(12) 0.0480(10) 0.0045(9) -0.0129(7) -0.0017(8)
C8 0.0411(9) 0.0532(10) 0.0449(10) 0.0064(8) -0.0143(7) -0.0077(8)
O1W 0.1110(16) 0.0384(8) 0.1087(16) -0.0068(9) -0.0718(14) 0.0112(8)
O3 0.0683(11) 0.0418(8) 0.152(2) 0.0278(10) -0.0561(12) -0.0109(7)
C5 0.0446(9) 0.0386(8) 0.0441(9) 0.0029(7) -0.0172(7) 0.0011(7)
C2 0.0542(11) 0.0351(9) 0.0681(13) 0.0125(8) -0.0129(9) -0.0110(8)
O6 0.0748(12) 0.0664(12) 0.168(2) 0.0496(14) -0.0324(14) 0.0165(10)
C1 0.0502(11) 0.0353(9) 0.0772(14) 0.0053(9) -0.0189(10) 0.0013(7)
O5 0.0601(11) 0.0658(11) 0.1344(19) 0.0444(11) -0.0236(11) -0.0098(8)

loop_
_atom_type_symbol
_atom_type_description
_atom_type_scat_dispersion_real
_atom_type_scat_dispersion_imag
_atom_type_scat_source
C C 0.0033 0.0016 'International Tables Vol C Tables 4.2.6.8 and 6.1.1.4'
H H 0.0000 0.0000 'International Tables Vol C Tables 4.2.6.8 and 6.1.1.4'
N N 0.0061 0.0033 'International Tables Vol C Tables 4.2.6.8 and 6.1.1.4'
O O 0.0106 0.0060 'International Tables Vol C Tables 4.2.6.8 and 6.1.1.4'

loop_
_geom_angle_atom_site_label_1
_geom_angle_atom_site_label_2
_geom_angle_atom_site_label_3
_geom_angle
_geom_angle_site_symmetry_1
_geom_angle_site_symmetry_3
C4 N1 C3 120.50(15) . .
C6 O4 H4 109.5 . .
C11 C12 C7 116.77(15) . .
C11 C12 C6 122.40(16) . .
C7 C12 C6 120.81(14) . .
C8 C7 C12 120.45(16) . .
C8 C7 C5 119.15(16) . .
C12 C7 C5 120.34(15) . .
O1 C6 O4 126.18(16) . .
O1 C6 C12 122.91(16) . .
O4 C6 C12 110.91(14) . .
N1 C4 C3 119.62(15) . 2_665
N1 C4 C1 117.21(16) . .
C3 C4 C1 123.17(16) 2_665 .
C10 C11 C12 122.82(17) . .
C10 C11 N2 117.09(16) . .
C12 C11 N2 120.07(16) . .
N1 C3 C4 119.88(15) . 2_665
N1 C3 C2 116.97(16) . .
C4 C3 C2 123.14(16) 2_665 .
O5 N2 O6 122.5(2) . .
O5 N2 C11 119.67(16) . .
O6 N2 C11 117.75(19) . .
C9 C10 C11 119.27(17) . .
C9 C10 H10A 120.4 . .
C11 C10 H10A 120.4 . .
C10 C9 C8 119.58(17) . .
C10 C9 H9A 120.2 . .
C8 C9 H9A 120.2 . .
C9 C8 C7 121.09(18) . .
C9 C8 H8A 119.5 . .
C7 C8 H8A 119.5 . .
H1WB O1W H1WA 108(4) . .
C5 O3 H3 109.5 . .
O2 C5 O3 124.10(17) . .
O2 C5 C7 123.56(16) . .
O3 C5 C7 112.28(16) . .
C3 C2 H2A 109.5 . .
C3 C2 H2B 109.5 . .
H2A C2 H2B 109.5 . .
C3 C2 H2C 109.5 . .
H2A C2 H2C 109.5 . .
H2B C2 H2C 109.5 . .
C4 C1 H1A 109.5 . .
C4 C1 H1B 109.5 . .
H1A C1 H1B 109.5 . .
C4 C1 H1C 109.5 . .
H1A C1 H1C 109.5 . .
H1B C1 H1C 109.5 . .

loop_
_geom_bond_atom_site_label_1
_geom_bond_atom_site_label_2
_geom_bond_distance
_geom_bond_site_symmetry_2
N1 C4 1.338(2) .
N1 C3 1.342(2) .
O4 C6 1.294(2) .
O4 H4 0.8200 .
O2 C5 1.198(2) .
C12 C11 1.396(2) .
C12 C7 1.399(2) .
C12 C6 1.516(2) .
O1 C6 1.206(2) .
C7 C8 1.391(3) .
C7 C5 1.501(2) .
C4 C3 1.395(3) 2_665
C4 C1 1.501(2) .
C11 C10 1.386(3) .
C11 N2 1.468(3) .
C3 C4 1.395(3) 2_665
C3 C2 1.499(2) .
N2 O5 1.202(3) .
N2 O6 1.206(2) .
C10 C9 1.373(3) .
C10 H10A 0.9300 .
C9 C8 1.383(3) .
C9 H9A 0.9300 .
C8 H8A 0.9300 .
O1W H1WB 0.83(4) .
O1W H1WA 0.79(4) .
O3 C5 1.305(2) .
O3 H3 0.8200 .
C2 H2A 0.9600 .
C2 H2B 0.9600 .
C2 H2C 0.9600 .
C1 H1A 0.9600 .
C1 H1B 0.9600 .
C1 H1C 0.9600 .
